data_4504931
loop_
_publ_author_name
'Zeng, Qingdao'
'Wu, Dongxia'
'Liu, Caiming'
'Ma, Hongwei'
'Lu, Jun'
'Xu, Shandong'
'Li, Yan'
'Wang, Chen'
'Bai, Chunli'

_publ_section_title
;
 Crystal Engineering Based on Polymeric Hydrogen-Bonded Supramolecules by
 Self-Assembling of 4,4&#x2018;-(9-Fluorenylidene)diphenol and
 4,4&#x2018;-Cyclohexylidenebisphenol with Bipyridines
;
_journal_issue 3
_journal_name_full 'Crystal Growth &amp; Design'
_journal_page_first 1041
_journal_paper_doi 10.1021/cg049650v
_journal_volume 5
_journal_year 2005
_chemical_formula_sum 'C62 H46 N2 O4'
_chemical_formula_weight 883.01
_chemical_name_systematic
; 
 ? 
;
_space_group_IT_number 61
_symmetry_cell_setting orthorhombic
_symmetry_space_group_name_Hall '-P 2ac 2ab'
_symmetry_space_group_name_H-M 'P b c a'
_atom_sites_solution_hydrogens geom
_atom_sites_solution_primary direct
_atom_sites_solution_secondary difmap
_audit_creation_method SHELXL-97
_cell_angle_alpha 90.00
_cell_angle_beta 90.00
_cell_angle_gamma 90.00
_cell_formula_units_Z 4
_cell_length_a 19.971(4)
_cell_length_b 10.782(2)
_cell_length_c 20.781(4)
_cell_measurement_reflns_used 40161
_cell_measurement_temperature 293(2)
_cell_measurement_theta_max 22.49
_cell_measurement_theta_min 1.96
_cell_volume 4474.7(15)
_computing_cell_refinement 'Rapid Auto(Rigaku 2001)'
_computing_data_collection 'Rapid Auto(Rigaku 2001)'
_computing_data_reduction 'Rapid Auto(Rigaku 2001)'
_computing_structure_refinement 'SHELXL-97 (Sheldrick, 1997)'
_computing_structure_solution 'SHELXS-97 (Sheldrick, 1990)'
_diffrn_ambient_temperature 293(2)
_diffrn_measured_fraction_theta_full 1.000
_diffrn_measured_fraction_theta_max 1.000
_diffrn_measurement_device_type 'Rigaku raxis rapid IP'
_diffrn_measurement_method Oscillation
_diffrn_radiation_monochromator graphite
_diffrn_radiation_source 'Rotating Anode'
_diffrn_radiation_type MoK\a
_diffrn_radiation_wavelength 0.71073
_diffrn_reflns_av_R_equivalents 0.0000
_diffrn_reflns_av_sigmaI/netI 0.0959
_diffrn_reflns_limit_h_max 21
_diffrn_reflns_limit_h_min 0
_diffrn_reflns_limit_k_max 11
_diffrn_reflns_limit_k_min 0
_diffrn_reflns_limit_l_max 0
_diffrn_reflns_limit_l_min -22
_diffrn_reflns_number 2924
_diffrn_reflns_theta_full 22.49
_diffrn_reflns_theta_max 22.49
_diffrn_reflns_theta_min 1.96
_exptl_absorpt_coefficient_mu 0.081
_exptl_absorpt_correction_T_max 1.1842
_exptl_absorpt_correction_T_min 0.7886
_exptl_absorpt_correction_type empirical
_exptl_absorpt_process_details Abscor
_exptl_crystal_colour 'light yellow'
_exptl_crystal_density_diffrn 1.311
_exptl_crystal_density_method 'not measured'
_exptl_crystal_description block
_exptl_crystal_F_000 1856
_exptl_crystal_size_max 0.641
_exptl_crystal_size_mid 0.409
_exptl_crystal_size_min 0.243
_refine_diff_density_max 0.261
_refine_diff_density_min -0.209
_refine_diff_density_rms 0.051
_refine_ls_extinction_method none
_refine_ls_goodness_of_fit_ref 0.829
_refine_ls_hydrogen_treatment mixed
_refine_ls_matrix_type full
_refine_ls_number_parameters 315
_refine_ls_number_reflns 2924
_refine_ls_number_restraints 0
_refine_ls_restrained_S_all 0.829
_refine_ls_R_factor_all 0.0518
_refine_ls_R_factor_gt 0.0340
_refine_ls_shift/su_max 0.001
_refine_ls_shift/su_mean 0.000
_refine_ls_structure_factor_coef Fsqd
_refine_ls_weighting_details 'calc w=1/[\s^2^(Fo^2^)+(0.0257P)^2^+0.0000P] where P=(Fo^2^+2Fc^2^)/3'
_refine_ls_weighting_scheme calc
_refine_ls_wR_factor_gt 0.0722
_refine_ls_wR_factor_ref 0.0753
_reflns_number_gt 2118
_reflns_number_total 2924
_reflns_threshold_expression >2sigma(I)
_cod_data_source_file cg049650vsi20050217_075515.cif
_cod_data_source_block a
_cod_depositor_comments
;
The following automatic conversions were performed:

'_symmetry_cell_setting' tag value 'Orthohombic' was replaced with
'orthorhombic' value as specified in the replacement file
'/home/robertas/cod-tools/perl-scripts/inputs/replacement_values.lst'.

Automatic conversion script
Id: cif_fix_values 3143 2015-03-26 13:38:13Z robertas 
;
_cod_original_cell_volume 4474.4(16)
_cod_original_sg_symbol_H-M Pbca
_cod_database_code 4504931

loop_
_symmetry_equiv_pos_as_xyz
'x, y, z'
'-x+1/2, -y, z+1/2'
'-x, y+1/2, -z+1/2'
'x+1/2, -y+1/2, -z'
'-x, -y, -z'
'x-1/2, y, -z-1/2'
'x, -y-1/2, z-1/2'
'-x-1/2, y-1/2, z'

loop_
_atom_site_label
_atom_site_type_symbol
_atom_site_fract_x
_atom_site_fract_y
_atom_site_fract_z
_atom_site_U_iso_or_equiv
_atom_site_adp_type
_atom_site_occupancy
_atom_site_symmetry_multiplicity
_atom_site_calc_flag
_atom_site_refinement_flags
O1 O 0.17090(6) 0.43487(12) 0.09130(6) 0.0204(3) Uani 1 1 d .
H1 H 0.1633(12) 0.528(2) 0.0770(12) 0.068(8) Uiso 1 1 d .
O2 O 0.15065(6) 0.28047(13) 0.52749(6) 0.0240(3) Uani 1 1 d .
H2 H 0.1596(10) 0.207(2) 0.5463(11) 0.048(7) Uiso 1 1 d .
N1 N 0.63081(7) 0.65021(13) 0.44844(7) 0.0189(4) Uani 1 1 d .
C1 C 0.21090(8) 0.42106(16) 0.14442(9) 0.0153(4) Uani 1 1 d .
C2 C 0.26520(8) 0.49730(17) 0.15730(8) 0.0170(4) Uani 1 1 d .
H2B H 0.2758 0.5621 0.1296 0.020 Uiso 1 1 calc R
C3 C 0.30390(8) 0.47619(16) 0.21219(9) 0.0164(4) Uani 1 1 d .
H3A H 0.3402 0.5279 0.2204 0.020 Uiso 1 1 calc R
C4 C 0.28995(8) 0.38054(15) 0.25487(9) 0.0160(4) Uani 1 1 d .
C5 C 0.23547(8) 0.30402(16) 0.24000(9) 0.0192(4) Uani 1 1 d .
H5A H 0.2249 0.2387 0.2674 0.023 Uiso 1 1 calc R
C6 C 0.19707(8) 0.32331(17) 0.18559(9) 0.0183(4) Uani 1 1 d .
H6A H 0.1616 0.2702 0.1765 0.022 Uiso 1 1 calc R
C7 C 0.19565(8) 0.29362(16) 0.47771(9) 0.0167(4) Uani 1 1 d .
C8 C 0.18783(8) 0.39394(17) 0.43669(9) 0.0201(5) Uani 1 1 d .
H8A H 0.1536 0.4508 0.4439 0.024 Uiso 1 1 calc R
C9 C 0.23066(8) 0.40973(16) 0.38523(10) 0.0201(5) Uani 1 1 d .
H9A H 0.2241 0.4767 0.3577 0.024 Uiso 1 1 calc R
C10 C 0.28352(8) 0.32815(16) 0.37325(8) 0.0156(4) Uani 1 1 d .
C11 C 0.29101(8) 0.22896(16) 0.41551(8) 0.0155(4) Uani 1 1 d .
H11A H 0.3261 0.1735 0.4093 0.019 Uiso 1 1 calc R
C12 C 0.24729(8) 0.21073(16) 0.46682(8) 0.0168(4) Uani 1 1 d .
H12A H 0.2528 0.1427 0.4938 0.020 Uiso 1 1 calc R
C13 C 0.33109(8) 0.35288(16) 0.31591(9) 0.0174(4) Uani 1 1 d .
C14 C 0.37991(8) 0.45642(16) 0.33434(8) 0.0159(4) Uani 1 1 d .
C15 C 0.36669(9) 0.57937(16) 0.34853(9) 0.0192(4) Uani 1 1 d .
H15A H 0.3229 0.6088 0.3486 0.023 Uiso 1 1 calc R
C16 C 0.41944(9) 0.65784(17) 0.36260(9) 0.0232(5) Uani 1 1 d .
H16A H 0.4110 0.7410 0.3713 0.028 Uiso 1 1 calc R
C17 C 0.48465(9) 0.61438(18) 0.36395(9) 0.0240(5) Uani 1 1 d .
H17A H 0.5196 0.6689 0.3726 0.029 Uiso 1 1 calc R
C18 C 0.49823(9) 0.49061(18) 0.35257(8) 0.0215(4) Uani 1 1 d .
H18A H 0.5418 0.4605 0.3553 0.026 Uiso 1 1 calc R
C19 C 0.44572(8) 0.41222(17) 0.33700(9) 0.0175(4) Uani 1 1 d .
C20 C 0.44559(8) 0.27925(16) 0.32029(9) 0.0177(4) Uani 1 1 d .
C21 C 0.49685(9) 0.19297(18) 0.31947(9) 0.0246(5) Uani 1 1 d .
H21A H 0.5403 0.2163 0.3300 0.030 Uiso 1 1 calc R
C22 C 0.48268(9) 0.07157(18) 0.30284(10) 0.0262(5) Uani 1 1 d .
H22A H 0.5166 0.0124 0.3030 0.031 Uiso 1 1 calc R
C23 C 0.41791(9) 0.03769(18) 0.28583(9) 0.0237(5) Uani 1 1 d .
H23A H 0.4090 -0.0439 0.2741 0.028 Uiso 1 1 calc R
C24 C 0.36633(9) 0.12385(16) 0.28603(8) 0.0189(4) Uani 1 1 d .
H24A H 0.3234 0.1010 0.2735 0.023 Uiso 1 1 calc R
C25 C 0.37967(8) 0.24451(17) 0.30523(9) 0.0160(4) Uani 1 1 d .
C26 C 0.58367(8) 0.63457(17) 0.49371(9) 0.0213(4) Uani 1 1 d .
H26A H 0.5801 0.5573 0.5133 0.026 Uiso 1 1 calc R
C27 C 0.54044(8) 0.72648(16) 0.51273(9) 0.0212(5) Uani 1 1 d .
H27A H 0.5077 0.7100 0.5434 0.025 Uiso 1 1 calc R
C28 C 0.54576(8) 0.84360(17) 0.48625(9) 0.0211(4) Uani 1 1 d .
C29 C 0.59585(9) 0.86146(16) 0.44018(9) 0.0230(5) Uani 1 1 d .
H29A H 0.6020 0.9392 0.4217 0.028 Uiso 1 1 calc R
C30 C 0.63608(8) 0.76331(16) 0.42213(9) 0.0209(4) Uani 1 1 d .
H30A H 0.6682 0.7762 0.3904 0.025 Uiso 1 1 calc R
C31 C 0.49812(10) 0.94104(16) 0.50781(10) 0.0262(5) Uani 1 1 d .
H31A H 0.4630 0.9167 0.5344 0.031 Uiso 1 1 calc R

loop_
_atom_site_aniso_label
_atom_site_aniso_U_11
_atom_site_aniso_U_22
_atom_site_aniso_U_33
_atom_site_aniso_U_23
_atom_site_aniso_U_13
_atom_site_aniso_U_12
O1 0.0278(7) 0.0160(7) 0.0174(7) -0.0007(6) -0.0091(6) 0.0038(6)
O2 0.0268(7) 0.0237(8) 0.0215(8) 0.0084(6) 0.0084(6) 0.0053(6)
N1 0.0179(8) 0.0198(8) 0.0189(9) -0.0027(7) -0.0021(7) 0.0009(7)
C1 0.0195(9) 0.0135(10) 0.0130(10) -0.0031(8) -0.0014(8) 0.0057(8)
C2 0.0221(10) 0.0130(9) 0.0158(10) 0.0022(9) 0.0015(8) 0.0020(8)
C3 0.0160(8) 0.0139(9) 0.0192(10) -0.0014(8) 0.0001(8) -0.0012(8)
C4 0.0146(8) 0.0167(9) 0.0168(10) 0.0001(9) 0.0013(8) 0.0021(9)
C5 0.0187(10) 0.0183(9) 0.0205(11) 0.0052(9) 0.0010(9) -0.0011(9)
C6 0.0137(9) 0.0176(10) 0.0236(12) -0.0011(9) -0.0034(8) -0.0015(8)
C7 0.0166(9) 0.0179(10) 0.0156(11) 0.0005(9) -0.0004(8) -0.0021(8)
C8 0.0185(10) 0.0186(10) 0.0231(11) 0.0025(9) 0.0035(8) 0.0036(8)
C9 0.0227(10) 0.0158(10) 0.0219(10) 0.0061(9) -0.0007(8) 0.0017(9)
C10 0.0140(9) 0.0173(10) 0.0153(11) 0.0006(9) -0.0018(8) -0.0023(8)
C11 0.0131(8) 0.0152(9) 0.0183(10) -0.0013(9) -0.0027(9) -0.0001(8)
C12 0.0187(8) 0.0164(10) 0.0153(9) 0.0036(8) -0.0036(10) -0.0010(8)
C13 0.0183(8) 0.0171(10) 0.0167(10) 0.0018(8) -0.0014(8) -0.0002(9)
C14 0.0175(9) 0.0201(10) 0.0100(9) 0.0036(8) 0.0010(8) -0.0018(8)
C15 0.0187(9) 0.0217(11) 0.0173(11) 0.0010(8) -0.0007(8) 0.0007(9)
C16 0.0305(11) 0.0203(11) 0.0188(10) -0.0013(9) -0.0010(9) -0.0037(10)
C17 0.0233(10) 0.0283(11) 0.0204(11) -0.0037(9) -0.0008(9) -0.0074(10)
C18 0.0176(9) 0.0306(11) 0.0163(10) -0.0010(9) 0.0000(9) -0.0018(9)
C19 0.0176(9) 0.0252(10) 0.0098(9) 0.0011(8) 0.0006(8) -0.0026(9)
C20 0.0186(9) 0.0232(11) 0.0112(10) 0.0020(8) 0.0010(8) 0.0003(9)
C21 0.0182(9) 0.0340(12) 0.0217(12) -0.0036(9) -0.0006(9) 0.0015(9)
C22 0.0247(11) 0.0295(12) 0.0243(11) -0.0044(10) 0.0016(9) 0.0108(10)
C23 0.0308(11) 0.0213(10) 0.0189(11) -0.0024(9) 0.0034(9) 0.0005(10)
C24 0.0188(9) 0.0220(11) 0.0159(10) 0.0020(9) 0.0011(8) -0.0025(9)
C25 0.0157(9) 0.0207(10) 0.0116(9) 0.0033(9) 0.0011(8) 0.0005(9)
C26 0.0255(10) 0.0221(10) 0.0163(11) -0.0007(9) -0.0016(9) -0.0008(10)
C27 0.0217(10) 0.0248(11) 0.0170(11) -0.0023(9) -0.0008(9) 0.0054(9)
C28 0.0172(9) 0.0264(11) 0.0196(11) -0.0111(9) -0.0031(9) 0.0043(9)
C29 0.0249(10) 0.0131(9) 0.0309(12) -0.0001(9) -0.0097(9) 0.0008(9)
C30 0.0190(9) 0.0210(10) 0.0228(11) 0.0001(9) -0.0013(9) -0.0029(9)
C31 0.0265(9) 0.0289(10) 0.0232(11) -0.0001(10) -0.0042(9) -0.0026(10)

loop_
_atom_type_symbol
_atom_type_description
_atom_type_scat_dispersion_real
_atom_type_scat_dispersion_imag
_atom_type_scat_source
C C 0.0033 0.0016 'International Tables Vol C Tables 4.2.6.8 and 6.1.1.4'
H H 0.0000 0.0000 'International Tables Vol C Tables 4.2.6.8 and 6.1.1.4'
N N 0.0061 0.0033 'International Tables Vol C Tables 4.2.6.8 and 6.1.1.4'
O O 0.0106 0.0060 'International Tables Vol C Tables 4.2.6.8 and 6.1.1.4'

loop_
_geom_angle_atom_site_label_1
_geom_angle_atom_site_label_2
_geom_angle_atom_site_label_3
_geom_angle
_geom_angle_site_symmetry_1
C30 N1 C26 117.10(16) .
O1 C1 C6 117.64(16) .
O1 C1 C2 123.15(16) .
C6 C1 C2 119.18(16) .
C1 C2 C3 119.59(17) .
C4 C3 C2 122.13(16) .
C3 C4 C5 116.91(16) .
C3 C4 C13 124.25(15) .
C5 C4 C13 118.83(15) .
C6 C5 C4 121.55(16) .
C5 C6 C1 120.61(16) .
O2 C7 C12 122.87(16) .
O2 C7 C8 117.94(15) .
C12 C7 C8 119.18(16) .
C9 C8 C7 120.20(17) .
C8 C9 C10 121.94(17) .
C11 C10 C9 116.93(16) .
C11 C10 C13 123.52(15) .
C9 C10 C13 119.54(16) .
C10 C11 C12 121.62(16) .
C7 C12 C11 120.12(16) .
C14 C13 C25 100.88(12) .
C14 C13 C4 113.86(14) .
C25 C13 C4 111.44(14) .
C14 C13 C10 108.91(15) .
C25 C13 C10 111.62(14) .
C4 C13 C10 109.88(13) .
C15 C14 C19 119.82(17) .
C15 C14 C13 129.09(16) .
C19 C14 C13 111.08(15) .
C16 C15 C14 119.08(17) .
C15 C16 C17 120.94(17) .
C18 C17 C16 120.53(17) .
C17 C18 C19 118.71(17) .
C18 C19 C14 120.84(17) .
C18 C19 C20 130.49(17) .
C14 C19 C20 108.67(16) .
C21 C20 C25 120.78(17) .
C21 C20 C19 130.93(17) .
C25 C20 C19 108.26(16) .
C22 C21 C20 119.21(17) .
C21 C22 C23 120.18(18) .
C24 C23 C22 120.96(17) .
C25 C24 C23 119.11(16) .
C24 C25 C20 119.64(17) .
C24 C25 C13 129.38(16) .
C20 C25 C13 110.94(15) .
N1 C26 C27 123.55(18) .
C26 C27 C28 119.79(17) .
C27 C28 C29 116.98(16) .
C27 C28 C31 118.47(17) .
C29 C28 C31 124.54(17) .
C30 C29 C28 119.79(17) .
N1 C30 C29 122.73(17) .
C31 C31 C28 124.9(3) 5_676

loop_
_geom_bond_atom_site_label_1
_geom_bond_atom_site_label_2
_geom_bond_distance
_geom_bond_site_symmetry_2
O1 C1 1.371(2) .
O2 C7 1.378(2) .
N1 C30 1.340(2) .
N1 C26 1.342(2) .
C1 C6 1.385(2) .
C1 C2 1.387(2) .
C2 C3 1.396(2) .
C3 C4 1.388(2) .
C4 C5 1.400(2) .
C4 C13 1.540(2) .
C5 C6 1.382(2) .
C7 C12 1.383(2) .
C7 C8 1.386(3) .
C8 C9 1.380(3) .
C9 C10 1.396(2) .
C10 C11 1.392(2) .
C10 C13 1.547(2) .
C11 C12 1.392(2) .
C13 C14 1.531(2) .
C13 C25 1.535(2) .
C14 C15 1.383(2) .
C14 C19 1.399(2) .
C15 C16 1.382(2) .
C16 C17 1.384(2) .
C17 C18 1.382(3) .
C18 C19 1.385(2) .
C19 C20 1.475(3) .
C20 C21 1.383(2) .
C20 C25 1.404(2) .
C21 C22 1.383(3) .
C22 C23 1.390(3) .
C23 C24 1.387(2) .
C24 C25 1.387(3) .
C26 C27 1.372(2) .
C27 C28 1.382(3) .
C28 C29 1.398(3) .
C28 C31 1.487(3) .
C29 C30 1.381(2) .
C31 C31 1.314(4) 5_676

loop_
_geom_hbond_atom_site_label_D
_geom_hbond_atom_site_label_H
_geom_hbond_atom_site_label_A
_geom_hbond_distance_DH
_geom_hbond_distance_HA
_geom_hbond_distance_DA
_geom_hbond_angle_DHA
_geom_hbond_site_symmetry_A
O1 H1 N1 1.06(3) 1.56(3) 2.5910(19) 163(2) 6_556
O2 H2 O1 0.90(2) 1.81(2) 2.7040(18) 173(2) 7_566
